data_1549234
loop_
_publ_author_name
'Rehman, Abida'
'Delori, Amit'
'Hughes, David S.'
'Jones, William'

_publ_section_title
;
 Structural studies of crystalline forms of triamterene with carboxylic
 acid, GRAS and API molecules
;
_journal_issue 3
_journal_name_full IUCrJ
_journal_page_first
;
;
_journal_paper_doi 10.1107/S2052252518003317
_journal_volume 5
_journal_year 2018
_chemical_formula_moiety 'C12 H12 N7 1+, C12 H11 N7, C6 H4 N O2 1-, 2(C2 H6 O S)'
_chemical_formula_sum 'C34 H39 N15 O4 S2'
_chemical_formula_weight 785.92
_chemical_name_common 'Triamterene, nicotinic acid and DMSO'
_chemical_name_systematic
;
 Triamterenium nicotinate, Triamterene and DMSO solvate
;
_space_group_crystal_system monoclinic
_space_group_IT_number 14
_space_group_name_Hall '-P 2yn'
_space_group_name_H-M_alt 'P 1 21/n 1'
_symmetry_space_group_name_Hall '-P 2yn'
_symmetry_space_group_name_H-M 'P 1 21/n 1'
_atom_sites_solution_hydrogens difmap
_atom_sites_solution_primary direct
_atom_sites_solution_secondary difmap
_audit_creation_method SHELXL-2013
_cell_angle_alpha 90
_cell_angle_beta 105.1760(10)
_cell_angle_gamma 90
_cell_formula_units_Z 4
_cell_length_a 14.8461(2)
_cell_length_b 12.3081(3)
_cell_length_c 21.2850(5)
_cell_measurement_reflns_used 12872
_cell_measurement_temperature 180(2)
_cell_measurement_theta_max 27.48
_cell_measurement_theta_min 1.00
_cell_volume 3753.71(14)
_computing_cell_refinement 'HKL Scalepack (Otwinowski & Minor 1997)'
_computing_data_collection 'Collect (Nonius B.V. 1998)'
_computing_data_reduction
;
 HKL Denzo and Scalepack (Otwinowski & Minor 1997)
;
_computing_molecular_graphics 'Mercury (Macrae et al., 2008)'
_computing_publication_material SHELXL
_computing_structure_refinement 'SHELXL-2013 (Sheldrick, 2013)'
_computing_structure_solution 'SIR-92 (Altomare et al. 1994)'
_diffrn_ambient_temperature 180(2)
_diffrn_measured_fraction_theta_full 0.996
_diffrn_measured_fraction_theta_max 0.985
_diffrn_measurement_device_type 'Nonius Kappa CCD'
_diffrn_measurement_method 'Thin slice \w and \f scans'
_diffrn_radiation_monochromator none
_diffrn_radiation_type MoK\a
_diffrn_radiation_wavelength 0.7107
_diffrn_reflns_av_R_equivalents 0.0478
_diffrn_reflns_av_unetI/netI 0.0875
_diffrn_reflns_Laue_measured_fraction_full 0.996
_diffrn_reflns_Laue_measured_fraction_max 0.985
_diffrn_reflns_limit_h_max 18
_diffrn_reflns_limit_h_min -18
_diffrn_reflns_limit_k_max 15
_diffrn_reflns_limit_k_min -15
_diffrn_reflns_limit_l_max 27
_diffrn_reflns_limit_l_min -23
_diffrn_reflns_number 23512
_diffrn_reflns_point_group_measured_fraction_full 0.996
_diffrn_reflns_point_group_measured_fraction_max 0.985
_diffrn_reflns_theta_full 25.241
_diffrn_reflns_theta_max 27.474
_diffrn_reflns_theta_min 3.603
_diffrn_source 'fine-focus sealed tube'
_exptl_absorpt_coefficient_mu 0.203
_exptl_absorpt_correction_T_max 0.998
_exptl_absorpt_correction_T_min 0.878
_exptl_absorpt_correction_type multi-scan
_exptl_absorpt_process_details
;
multi-scan from symmetry-related measurements 
 Sortav (Blessing 1995)
;
_exptl_crystal_colour colourless
_exptl_crystal_density_diffrn 1.391
_exptl_crystal_density_method 'not measured'
_exptl_crystal_description needle
_exptl_crystal_F_000 1648
_exptl_crystal_size_max 0.350
_exptl_crystal_size_mid 0.070
_exptl_crystal_size_min 0.050
_refine_diff_density_max 0.248
_refine_diff_density_min -0.381
_refine_diff_density_rms 0.047
_refine_ls_extinction_method none
_refine_ls_goodness_of_fit_ref 0.897
_refine_ls_hydrogen_treatment refall
_refine_ls_matrix_type full
_refine_ls_number_parameters 652
_refine_ls_number_reflns 8467
_refine_ls_number_restraints 0
_refine_ls_restrained_S_all 0.897
_refine_ls_R_factor_all 0.0925
_refine_ls_R_factor_gt 0.0414
_refine_ls_shift/su_max 0.001
_refine_ls_shift/su_mean 0.000
_refine_ls_structure_factor_coef Fsqd
_refine_ls_weighting_details 'w=1/[\s^2^(Fo^2^)+(0.0421P)^2^] where P=(Fo^2^+2Fc^2^)/3'
_refine_ls_weighting_scheme calc
_refine_ls_wR_factor_gt 0.0803
_refine_ls_wR_factor_ref 0.0887
_reflns_Friedel_coverage 0.000
_reflns_number_gt 4823
_reflns_number_total 8467
_reflns_threshold_expression 'I > 2\s(I)'
_cod_data_source_file lq5012.cif
_cod_data_source_block 1f_DMSO
_cod_database_code 1549234
_shelx_space_group_comment
;
The symmetry employed for this shelxl refinement is uniquely defined
by the following loop, which should always be used as a source of
symmetry information in preference to the above space-group names.
They are only intended as comments.
;
_shelx_estimated_absorpt_t_min 0.932
_shelx_estimated_absorpt_t_max 0.990
_shelxl_version_number 2013-4

loop_
_space_group_symop_operation_xyz
'x, y, z'
'-x+1/2, y+1/2, -z+1/2'
'-x, -y, -z'
'x-1/2, -y-1/2, z-1/2'

loop_
_atom_site_label
_atom_site_type_symbol
_atom_site_fract_x
_atom_site_fract_y
_atom_site_fract_z
_atom_site_U_iso_or_equiv
_atom_site_adp_type
_atom_site_occupancy
_atom_site_site_symmetry_order
_atom_site_calc_flag
N1A N 0.50349(9) 0.97687(12) -0.09678(7) 0.0247(3) Uani 1 1 d
C2A C 0.41465(11) 1.01475(15) -0.11949(8) 0.0251(4) Uani 1 1 d
N2A N 0.40045(12) 1.09028(14) -0.16462(8) 0.0338(4) Uani 1 1 d
N3A N 0.34284(9) 0.97948(12) -0.09733(7) 0.0258(3) Uani 1 1 d
C4A C 0.35902(11) 0.90257(15) -0.05166(8) 0.0264(4) Uani 1 1 d
N4A N 0.29044(11) 0.86944(15) -0.02724(9) 0.0349(4) Uani 1 1 d
C4AA C 0.44969(10) 0.85334(14) -0.02924(8) 0.0235(4) Uani 1 1 d
N5A N 0.46282(9) 0.76746(12) 0.01158(7) 0.0265(3) Uani 1 1 d
C6A C 0.54657(11) 0.72222(15) 0.02947(8) 0.0254(4) Uani 1 1 d
C7A C 0.62309(10) 0.77077(15) 0.00823(8) 0.0253(4) Uani 1 1 d
N7A N 0.71046(10) 0.73422(15) 0.02993(8) 0.0336(4) Uani 1 1 d
N8A N 0.60930(9) 0.85484(12) -0.03334(7) 0.0259(3) Uani 1 1 d
C8AA C 0.52169(11) 0.89398(14) -0.05286(8) 0.0234(4) Uani 1 1 d
C9A C 0.55417(11) 0.62417(15) 0.07036(8) 0.0269(4) Uani 1 1 d
C10A C 0.60248(11) 0.53138(15) 0.06050(9) 0.0308(4) Uani 1 1 d
C11A C 0.60030(13) 0.43801(18) 0.09633(10) 0.0378(5) Uani 1 1 d
C12A C 0.54991(13) 0.4353(2) 0.14244(11) 0.0464(6) Uani 1 1 d
C13A C 0.50157(14) 0.52630(18) 0.15238(11) 0.0461(6) Uani 1 1 d
C14A C 0.50341(12) 0.61933(18) 0.11719(10) 0.0365(5) Uani 1 1 d
N1B N 0.54573(8) 0.67340(11) 0.48290(7) 0.0248(3) Uani 1 1 d
C2B C 0.47207(11) 0.71323(14) 0.50096(8) 0.0243(4) Uani 1 1 d
N2B N 0.48694(12) 0.79830(13) 0.54194(8) 0.0308(4) Uani 1 1 d
N3B N 0.38149(9) 0.67861(11) 0.48130(7) 0.0259(3) Uani 1 1 d
C4B C 0.36431(10) 0.59581(14) 0.43962(8) 0.0239(4) Uani 1 1 d
N4B N 0.27735(10) 0.55648(15) 0.42071(8) 0.0322(4) Uani 1 1 d
C4AB C 0.43605(10) 0.54897(14) 0.41463(8) 0.0221(4) Uani 1 1 d
N5B N 0.41666(8) 0.46844(12) 0.36999(7) 0.0245(3) Uani 1 1 d
C6B C 0.48556(10) 0.42646(14) 0.34926(8) 0.0237(4) Uani 1 1 d
C7B C 0.57981(11) 0.46831(15) 0.37552(8) 0.0262(4) Uani 1 1 d
N7B N 0.65092(11) 0.42923(15) 0.35457(9) 0.0366(4) Uani 1 1 d
N8B N 0.59877(8) 0.54823(12) 0.41902(7) 0.0251(3) Uani 1 1 d
C8AB C 0.52656(11) 0.59078(14) 0.43988(8) 0.0230(4) Uani 1 1 d
C9B C 0.46308(11) 0.34259(14) 0.29729(8) 0.0246(4) Uani 1 1 d
C10B C 0.38469(12) 0.35676(17) 0.24519(9) 0.0298(4) Uani 1 1 d
C11B C 0.36085(13) 0.28155(17) 0.19574(10) 0.0358(5) Uani 1 1 d
C12B C 0.41309(13) 0.18934(18) 0.19744(10) 0.0373(5) Uani 1 1 d
C13B C 0.49067(13) 0.17225(17) 0.24905(10) 0.0339(5) Uani 1 1 d
C14B C 0.51598(12) 0.24872(15) 0.29855(9) 0.0283(4) Uani 1 1 d
C1C C 0.11345(12) 0.34819(16) 0.31962(10) 0.0310(4) Uani 1 1 d
N1C N 0.32325(9) 0.16232(13) 0.35956(7) 0.0345(4) Uani 1 1 d
O1C O 0.13421(8) 0.40303(11) 0.37145(6) 0.0385(3) Uani 1 1 d
C2C C 0.18117(11) 0.26128(15) 0.31212(8) 0.0274(4) Uani 1 1 d
O2C O 0.04021(8) 0.35890(12) 0.27467(6) 0.0430(4) Uani 1 1 d
C3C C 0.16455(12) 0.19592(16) 0.25733(9) 0.0325(5) Uani 1 1 d
C4C C 0.22744(13) 0.11582(17) 0.25385(11) 0.0362(5) Uani 1 1 d
C5C C 0.30433(13) 0.10133(17) 0.30589(10) 0.0364(5) Uani 1 1 d
C6C C 0.26183(12) 0.24197(16) 0.36115(10) 0.0315(5) Uani 1 1 d
C1D C 0.3279(2) 0.0730(4) 0.50649(14) 0.0749(10) Uani 1 1 d
O1D O 0.34563(8) -0.07683(10) 0.59712(6) 0.0361(3) Uani 1 1 d
S1D S 0.35120(3) 0.04385(4) 0.59078(2) 0.03692(14) Uani 1 1 d
C2D C 0.47179(15) 0.0791(2) 0.61244(14) 0.0482(6) Uani 1 1 d
C1E C 0.75030(17) 0.0960(2) 0.27410(12) 0.0424(5) Uani 1 1 d
O1E O 0.72885(8) 0.30753(10) 0.26855(6) 0.0417(4) Uani 1 1 d
S1E S 0.72396(3) 0.21220(4) 0.22365(2) 0.03268(13) Uani 1 1 d
C2E C 0.82962(18) 0.2158(2) 0.19862(14) 0.0479(6) Uani 1 1 d
H1XA H 0.5484(14) 1.0172(17) -0.1121(10) 0.058(6) Uiso 1 1 d
H2A H 0.4464(13) 1.1079(15) -0.1839(9) 0.044(6) Uiso 1 1 d
H3A H 0.3482(12) 1.1185(14) -0.1798(8) 0.025(5) Uiso 1 1 d
H4A H 0.2324(14) 0.9000(15) -0.0404(9) 0.041(6) Uiso 1 1 d
H5A H 0.3032(12) 0.8271(16) 0.0044(10) 0.036(6) Uiso 1 1 d
H6A H 0.7228(11) 0.6777(15) 0.0569(9) 0.029(5) Uiso 1 1 d
H7A H 0.7548(13) 0.7650(17) 0.0161(9) 0.047(6) Uiso 1 1 d
H10A H 0.6336(11) 0.5303(13) 0.0244(8) 0.029(5) Uiso 1 1 d
H11A H 0.6325(12) 0.3762(16) 0.0889(9) 0.040(5) Uiso 1 1 d
H12A H 0.5477(13) 0.3710(18) 0.1645(10) 0.051(6) Uiso 1 1 d
H13A H 0.4674(15) 0.5227(17) 0.1852(11) 0.064(7) Uiso 1 1 d
H14A H 0.4692(11) 0.6839(14) 0.1224(8) 0.026(5) Uiso 1 1 d
H2B H 0.5464(14) 0.8130(16) 0.5671(10) 0.048(6) Uiso 1 1 d
H3B H 0.4411(13) 0.8219(15) 0.5593(9) 0.041(6) Uiso 1 1 d
H4B H 0.2336(13) 0.5860(15) 0.4394(9) 0.041(5) Uiso 1 1 d
H5B H 0.2676(11) 0.4969(15) 0.3970(9) 0.028(5) Uiso 1 1 d
H6B H 0.6428(11) 0.3876(15) 0.3250(9) 0.024(6) Uiso 1 1 d
H7B H 0.7043(13) 0.4580(15) 0.3703(9) 0.031(5) Uiso 1 1 d
H10B H 0.3500(11) 0.4188(15) 0.2447(8) 0.028(5) Uiso 1 1 d
H11B H 0.3083(12) 0.2926(15) 0.1619(9) 0.040(5) Uiso 1 1 d
H12B H 0.3969(11) 0.1331(16) 0.1650(9) 0.035(5) Uiso 1 1 d
H13B H 0.5266(11) 0.1058(15) 0.2529(8) 0.033(5) Uiso 1 1 d
H14B H 0.5694(11) 0.2343(14) 0.3361(8) 0.029(5) Uiso 1 1 d
H3C H 0.1096(12) 0.2099(14) 0.2235(8) 0.028(5) Uiso 1 1 d
H4C H 0.2189(11) 0.0739(15) 0.2199(9) 0.034(5) Uiso 1 1 d
H5C H 0.3460(12) 0.0455(15) 0.3048(8) 0.033(5) Uiso 1 1 d
H6C H 0.2814(10) 0.2873(14) 0.4004(8) 0.029(5) Uiso 1 1 d
H1D H 0.2649(19) 0.061(2) 0.4886(12) 0.081(8) Uiso 1 1 d
H2D H 0.3672(19) 0.022(2) 0.4877(13) 0.092(10) Uiso 1 1 d
H3D H 0.3356(17) 0.149(2) 0.5031(12) 0.083(10) Uiso 1 1 d
H4D H 0.4949(16) 0.062(2) 0.6572(14) 0.086(9) Uiso 1 1 d
H5D H 0.4759(15) 0.155(2) 0.6015(11) 0.069(8) Uiso 1 1 d
H6D H 0.5042(15) 0.0331(19) 0.5894(11) 0.061(7) Uiso 1 1 d
H1E H 0.7036(15) 0.0889(18) 0.2950(11) 0.068(7) Uiso 1 1 d
H2E H 0.8067(14) 0.1109(15) 0.3049(10) 0.044(6) Uiso 1 1 d
H3E H 0.7542(13) 0.0323(18) 0.2503(10) 0.052(7) Uiso 1 1 d
H4E H 0.8795(15) 0.2191(17) 0.2379(11) 0.058(7) Uiso 1 1 d
H5E H 0.8252(15) 0.280(2) 0.1736(11) 0.068(8) Uiso 1 1 d
H6E H 0.8314(13) 0.1531(19) 0.1727(10) 0.055(7) Uiso 1 1 d

loop_
_atom_site_aniso_label
_atom_site_aniso_U_11
_atom_site_aniso_U_22
_atom_site_aniso_U_33
_atom_site_aniso_U_23
_atom_site_aniso_U_13
_atom_site_aniso_U_12
N1A 0.0200(8) 0.0273(9) 0.0273(9) 0.0043(7) 0.0070(6) 0.0012(6)
C2A 0.0239(9) 0.0260(11) 0.0247(10) -0.0022(9) 0.0047(7) 0.0002(8)
N2A 0.0209(9) 0.0397(11) 0.0407(11) 0.0137(9) 0.0081(8) 0.0047(8)
N3A 0.0224(7) 0.0284(9) 0.0275(9) 0.0014(7) 0.0079(6) 0.0013(6)
C4A 0.0233(9) 0.0302(11) 0.0265(11) -0.0040(9) 0.0079(7) -0.0002(8)
N4A 0.0236(9) 0.0452(12) 0.0377(11) 0.0168(9) 0.0111(8) 0.0084(8)
C4AA 0.0217(9) 0.0246(11) 0.0246(10) -0.0013(9) 0.0070(7) 0.0003(7)
N5A 0.0241(8) 0.0290(10) 0.0267(9) -0.0006(7) 0.0068(6) 0.0011(6)
C6A 0.0234(9) 0.0281(11) 0.0247(10) -0.0018(9) 0.0061(7) 0.0017(8)
C7A 0.0210(9) 0.0291(11) 0.0265(10) -0.0014(9) 0.0072(7) 0.0022(8)
N7A 0.0209(9) 0.0362(11) 0.0447(11) 0.0170(9) 0.0102(7) 0.0040(7)
N8A 0.0201(7) 0.0296(9) 0.0281(9) 0.0019(8) 0.0067(6) 0.0039(6)
C8AA 0.0239(9) 0.0234(11) 0.0231(10) -0.0029(9) 0.0065(7) -0.0005(7)
C9A 0.0206(8) 0.0276(11) 0.0315(11) 0.0017(9) 0.0052(7) -0.0003(7)
C10A 0.0233(9) 0.0322(12) 0.0349(12) 0.0009(10) 0.0043(8) -0.0003(8)
C11A 0.0297(10) 0.0290(13) 0.0495(14) 0.0016(11) 0.0009(9) 0.0021(9)
C12A 0.0379(12) 0.0391(15) 0.0608(16) 0.0198(13) 0.0104(10) -0.0053(10)
C13A 0.0427(12) 0.0459(15) 0.0559(15) 0.0166(12) 0.0241(11) 0.0028(11)
C14A 0.0326(11) 0.0362(13) 0.0438(13) 0.0092(11) 0.0156(9) 0.0063(9)
N1B 0.0219(7) 0.0249(9) 0.0282(9) -0.0027(7) 0.0077(6) -0.0002(6)
C2B 0.0243(9) 0.0251(11) 0.0238(10) 0.0024(9) 0.0067(7) -0.0007(8)
N2B 0.0239(9) 0.0338(10) 0.0357(10) -0.0117(8) 0.0094(8) -0.0006(7)
N3B 0.0214(7) 0.0266(9) 0.0308(9) -0.0037(7) 0.0088(6) -0.0029(6)
C4B 0.0188(9) 0.0258(11) 0.0274(10) 0.0019(9) 0.0068(7) -0.0005(7)
N4B 0.0224(9) 0.0358(11) 0.0408(10) -0.0140(9) 0.0127(7) -0.0038(7)
C4AB 0.0219(9) 0.0236(10) 0.0209(10) 0.0014(8) 0.0058(7) -0.0009(7)
N5B 0.0215(7) 0.0260(9) 0.0269(9) 0.0006(7) 0.0080(6) 0.0014(6)
C6B 0.0233(9) 0.0239(11) 0.0240(10) 0.0020(8) 0.0061(7) 0.0008(7)
C7B 0.0208(9) 0.0301(11) 0.0290(11) 0.0001(9) 0.0093(7) -0.0016(8)
N7B 0.0215(9) 0.0452(12) 0.0455(12) -0.0230(10) 0.0133(8) -0.0071(8)
N8B 0.0215(7) 0.0260(9) 0.0291(9) -0.0041(7) 0.0088(6) -0.0020(6)
C8AB 0.0216(9) 0.0246(11) 0.0242(10) 0.0042(9) 0.0084(7) 0.0009(7)
C9B 0.0232(9) 0.0250(11) 0.0276(10) -0.0017(9) 0.0102(8) -0.0047(8)
C10B 0.0277(10) 0.0308(12) 0.0319(12) -0.0019(10) 0.0094(8) 0.0005(9)
C11B 0.0285(10) 0.0465(14) 0.0313(12) -0.0046(11) 0.0062(9) -0.0058(10)
C12B 0.0357(11) 0.0410(14) 0.0391(13) -0.0153(11) 0.0166(10) -0.0097(10)
C13B 0.0307(10) 0.0293(12) 0.0462(13) -0.0066(10) 0.0183(9) -0.0015(9)
C14B 0.0245(9) 0.0286(11) 0.0336(12) -0.0022(9) 0.0109(8) -0.0023(8)
C1C 0.0248(10) 0.0338(12) 0.0363(12) -0.0006(10) 0.0113(9) -0.0036(8)
N1C 0.0309(8) 0.0371(10) 0.0357(10) -0.0031(8) 0.0092(7) 0.0005(7)
O1C 0.0266(7) 0.0426(9) 0.0454(9) -0.0177(7) 0.0077(6) -0.0015(6)
C2C 0.0242(9) 0.0305(11) 0.0298(11) -0.0014(9) 0.0114(8) -0.0043(8)
O2C 0.0316(7) 0.0605(10) 0.0352(8) -0.0030(7) 0.0055(6) 0.0108(6)
C3C 0.0255(10) 0.0411(13) 0.0305(12) -0.0018(10) 0.0066(9) -0.0039(9)
C4C 0.0400(12) 0.0368(13) 0.0347(13) -0.0110(11) 0.0148(10) -0.0075(10)
C5C 0.0331(11) 0.0315(13) 0.0477(14) -0.0013(11) 0.0160(10) 0.0017(9)
C6C 0.0292(10) 0.0358(13) 0.0311(12) -0.0042(10) 0.0109(8) -0.0041(9)
C1D 0.0506(17) 0.105(3) 0.0602(19) 0.0338(19) -0.0018(14) -0.0246(18)
O1D 0.0345(7) 0.0304(8) 0.0452(8) -0.0015(7) 0.0136(6) -0.0037(6)
S1D 0.0364(3) 0.0339(3) 0.0439(3) 0.0015(3) 0.0165(2) -0.0003(2)
C2D 0.0450(13) 0.0483(18) 0.0496(17) 0.0013(14) 0.0096(12) -0.0121(12)
C1E 0.0400(13) 0.0455(16) 0.0427(14) 0.0006(12) 0.0122(12) -0.0034(11)
O1E 0.0313(7) 0.0418(9) 0.0536(9) -0.0203(7) 0.0138(6) -0.0039(6)
S1E 0.0321(3) 0.0331(3) 0.0321(3) -0.0054(2) 0.0071(2) 0.0001(2)
C2E 0.0579(15) 0.0424(16) 0.0543(17) -0.0041(15) 0.0342(14) -0.0016(12)

loop_
_atom_type_symbol
_atom_type_description
_atom_type_scat_dispersion_real
_atom_type_scat_dispersion_imag
_atom_type_scat_source
C C 0.0033 0.0016 'International Tables Vol C Tables 4.2.6.8 and 6.1.1.4'
H H 0.0000 0.0000 'International Tables Vol C Tables 4.2.6.8 and 6.1.1.4'
N N 0.0061 0.0033 'International Tables Vol C Tables 4.2.6.8 and 6.1.1.4'
O O 0.0106 0.0060 'International Tables Vol C Tables 4.2.6.8 and 6.1.1.4'
S S 0.1246 0.1234 'International Tables Vol C Tables 4.2.6.8 and 6.1.1.4'

loop_
_geom_angle_atom_site_label_1
_geom_angle_atom_site_label_2
_geom_angle_atom_site_label_3
_geom_angle
C8AA N1A C2A 119.95(14)
C8AA N1A H1XA 126.3(12)
C2A N1A H1XA 113.5(12)
N2A C2A N3A 119.63(15)
N2A C2A N1A 117.17(15)
N3A C2A N1A 123.19(16)
C2A N2A H2A 120.2(12)
C2A N2A H3A 122.3(12)
H2A N2A H3A 117.2(17)
C4A N3A C2A 118.47(13)
N4A C4A N3A 119.68(16)
N4A C4A C4AA 119.30(17)
N3A C4A C4AA 121.01(14)
C4A N4A H4A 120.9(12)
C4A N4A H5A 118.3(12)
H4A N4A H5A 120.1(17)
N5A C4AA C8AA 121.35(14)
N5A C4AA C4A 120.54(14)
C8AA C4AA C4A 118.06(16)
C6A N5A C4AA 118.74(14)
N5A C6A C7A 119.23(16)
N5A C6A C9A 115.77(14)
C7A C6A C9A 125.01(14)
N7A C7A N8A 117.03(15)
N7A C7A C6A 121.34(17)
N8A C7A C6A 121.63(14)
C7A N7A H6A 120.3(10)
C7A N7A H7A 119.1(13)
H6A N7A H7A 120.6(17)
C7A N8A C8AA 116.58(13)
N8A C8AA N1A 118.79(14)
N8A C8AA C4AA 122.18(16)
N1A C8AA C4AA 119.03(15)
C10A C9A C14A 117.82(17)
C10A C9A C6A 122.99(15)
C14A C9A C6A 118.89(16)
C11A C10A C9A 120.68(18)
C11A C10A H10A 119.8(10)
C9A C10A H10A 119.3(10)
C12A C11A C10A 120.4(2)
C12A C11A H11A 119.8(11)
C10A C11A H11A 119.8(11)
C13A C12A C11A 119.4(2)
C13A C12A H12A 122.0(12)
C11A C12A H12A 118.6(12)
C14A C13A C12A 120.6(2)
C14A C13A H13A 121.5(13)
C12A C13A H13A 117.9(13)
C13A C14A C9A 121.05(19)
C13A C14A H14A 122.6(10)
C9A C14A H14A 116.3(10)
C2B N1B C8AB 115.26(13)
N1B C2B N2B 117.55(15)
N1B C2B N3B 127.43(16)
N2B C2B N3B 115.01(15)
C2B N2B H2B 119.9(12)
C2B N2B H3B 120.2(12)
H2B N2B H3B 114.1(17)
C4B N3B C2B 116.36(13)
N3B C4B N4B 118.61(15)
N3B C4B C4AB 121.66(14)
N4B C4B C4AB 119.73(17)
C4B N4B H4B 117.5(11)
C4B N4B H5B 118.3(11)
H4B N4B H5B 123.2(16)
N5B C4AB C8AB 122.90(14)
N5B C4AB C4B 121.00(14)
C8AB C4AB C4B 116.10(15)
C6B N5B C4AB 118.75(13)
N5B C6B C7B 118.90(15)
N5B C6B C9B 118.54(14)
C7B C6B C9B 122.47(14)
N8B C7B N7B 117.15(15)
N8B C7B C6B 122.36(14)
N7B C7B C6B 120.45(17)
C7B N7B H6B 121.8(12)
C7B N7B H7B 116.9(12)
H6B N7B H7B 120.7(17)
C7B N8B C8AB 117.94(13)
N1B C8AB N8B 117.74(14)
N1B C8AB C4AB 123.09(14)
N8B C8AB C4AB 119.15(16)
C10B C9B C14B 117.94(17)
C10B C9B C6B 118.94(16)
C14B C9B C6B 123.11(15)
C11B C10B C9B 121.24(19)
C11B C10B H10B 121.2(10)
C9B C10B H10B 117.5(10)
C12B C11B C10B 120.44(19)
C12B C11B H11B 119.9(12)
C10B C11B H11B 119.6(12)
C11B C12B C13B 119.6(2)
C11B C12B H12B 122.9(11)
C13B C12B H12B 117.4(11)
C12B C13B C14B 120.18(19)
C12B C13B H13B 121.4(10)
C14B C13B H13B 118.3(10)
C13B C14B C9B 120.53(18)
C13B C14B H14B 119.6(10)
C9B C14B H14B 119.8(10)
O2C C1C O1C 125.19(17)
O2C C1C C2C 117.64(17)
O1C C1C C2C 117.15(16)
C5C N1C C6C 116.08(17)
C3C C2C C6C 117.54(17)
C3C C2C C1C 121.71(16)
C6C C2C C1C 120.73(17)
C4C C3C C2C 119.26(18)
C4C C3C H3C 123.4(10)
C2C C3C H3C 117.4(10)
C3C C4C C5C 118.8(2)
C3C C4C H4C 121.2(12)
C5C C4C H4C 120.0(12)
N1C C5C C4C 124.0(2)
N1C C5C H5C 116.5(11)
C4C C5C H5C 119.5(11)
N1C C6C C2C 124.26(18)
N1C C6C H6C 112.6(9)
C2C C6C H6C 123.1(9)
S1D C1D H1D 107.0(15)
S1D C1D H2D 107.1(16)
H1D C1D H2D 111(2)
S1D C1D H3D 106.4(16)
H1D C1D H3D 105(2)
H2D C1D H3D 119(2)
O1D S1D C1D 106.96(16)
O1D S1D C2D 107.10(11)
C1D S1D C2D 97.41(14)
S1D C2D H4D 106.3(14)
S1D C2D H5D 107.2(13)
H4D C2D H5D 115(2)
S1D C2D H6D 109.2(13)
H4D C2D H6D 107(2)
H5D C2D H6D 112.0(19)
S1E C1E H1E 107.2(14)
S1E C1E H2E 106.4(12)
H1E C1E H2E 109.2(18)
S1E C1E H3E 112.4(13)
H1E C1E H3E 109.9(19)
H2E C1E H3E 111.7(17)
O1E S1E C1E 106.18(11)
O1E S1E C2E 105.70(11)
C1E S1E C2E 97.43(13)
S1E C2E H4E 106.2(12)
S1E C2E H5E 104.6(13)
H4E C2E H5E 112.4(19)
S1E C2E H6E 108.2(12)
H4E C2E H6E 114.0(18)
H5E C2E H6E 110.9(18)

loop_
_geom_bond_atom_site_label_1
_geom_bond_atom_site_label_2
_geom_bond_distance
N1A C8AA 1.362(2)
N1A C2A 1.363(2)
N1A H1XA 0.95(2)
C2A N2A 1.314(2)
C2A N3A 1.346(2)
N2A H2A 0.91(2)
N2A H3A 0.834(17)
N3A C4A 1.333(2)
C4A N4A 1.323(2)
C4A C4AA 1.439(2)
N4A H4A 0.91(2)
N4A H5A 0.83(2)
C4AA N5A 1.350(2)
C4AA C8AA 1.388(2)
N5A C6A 1.324(2)
C6A C7A 1.456(2)
C6A C9A 1.475(2)
C7A N7A 1.336(2)
C7A N8A 1.342(2)
N7A H6A 0.890(19)
N7A H7A 0.88(2)
N8A C8AA 1.347(2)
C9A C10A 1.394(2)
C9A C14A 1.399(2)
C10A C11A 1.384(3)
C10A H10A 0.996(17)
C11A C12A 1.381(3)
C11A H11A 0.934(19)
C12A C13A 1.376(3)
C12A H12A 0.93(2)
C13A C14A 1.372(3)
C13A H13A 0.96(2)
C14A H14A 0.965(17)
N1B C2B 1.343(2)
N1B C8AB 1.348(2)
C2B N2B 1.344(2)
C2B N3B 1.368(2)
N2B H2B 0.92(2)
N2B H3B 0.903(19)
N3B C4B 1.331(2)
C4B N4B 1.338(2)
C4B C4AB 1.430(2)
N4B H4B 0.921(19)
N4B H5B 0.881(19)
C4AB N5B 1.351(2)
C4AB C8AB 1.408(2)
N5B C6B 1.321(2)
C6B C7B 1.458(2)
C6B C9B 1.486(2)
C7B N8B 1.329(2)
C7B N7B 1.338(2)
N7B H6B 0.796(18)
N7B H7B 0.853(18)
N8B C8AB 1.367(2)
C9B C10B 1.392(2)
C9B C14B 1.393(2)
C10B C11B 1.377(3)
C10B H10B 0.919(18)
C11B C12B 1.370(3)
C11B H11B 0.923(18)
C12B C13B 1.384(3)
C12B H12B 0.963(19)
C13B C14B 1.389(3)
C13B H13B 0.968(18)
C14B H14B 0.983(17)
C1C O2C 1.253(2)
C1C O1C 1.261(2)
C1C C2C 1.505(2)
N1C C5C 1.334(2)
N1C C6C 1.345(2)
C2C C3C 1.385(2)
C2C C6C 1.388(2)
C3C C4C 1.373(3)
C3C H3C 0.952(17)
C4C C5C 1.378(3)
C4C H4C 0.870(18)
C5C H5C 0.929(18)
C6C H6C 0.983(17)
C1D S1D 1.773(3)
C1D H1D 0.92(3)
C1D H2D 1.01(3)
C1D H3D 0.95(3)
O1D S1D 1.4957(13)
S1D C2D 1.782(2)
C2D H4D 0.95(3)
C2D H5D 0.97(3)
C2D H6D 0.96(2)
C1E S1E 1.769(2)
C1E H1E 0.92(2)
C1E H2E 0.94(2)
C1E H3E 0.94(2)
O1E S1E 1.5029(13)
S1E C2E 1.784(2)
C2E H4E 0.96(2)
C2E H5E 0.94(3)
C2E H6E 0.95(2)

loop_
_geom_torsion_atom_site_label_1
_geom_torsion_atom_site_label_2
_geom_torsion_atom_site_label_3
_geom_torsion_atom_site_label_4
_geom_torsion
C8AA N1A C2A N2A -176.04(16)
C8AA N1A C2A N3A 4.8(2)
N2A C2A N3A C4A 179.82(16)
N1A C2A N3A C4A -1.1(2)
C2A N3A C4A N4A 177.40(16)
C2A N3A C4A C4AA -3.8(2)
N4A C4A C4AA N5A 6.2(3)
N3A C4A C4AA N5A -172.61(15)
N4A C4A C4AA C8AA -176.31(16)
N3A C4A C4AA C8AA 4.9(2)
C8AA C4AA N5A C6A 0.5(2)
C4A C4AA N5A C6A 177.86(15)
C4AA N5A C6A C7A 4.1(2)
C4AA N5A C6A C9A -175.86(15)
N5A C6A C7A N7A 173.67(16)
C9A C6A C7A N7A -6.3(3)
N5A C6A C7A N8A -5.6(2)
C9A C6A C7A N8A 174.43(16)
N7A C7A N8A C8AA -177.36(15)
C6A C7A N8A C8AA 1.9(2)
C7A N8A C8AA N1A -177.78(15)
C7A N8A C8AA C4AA 2.8(2)
C2A N1A C8AA N8A 177.11(15)
C2A N1A C8AA C4AA -3.5(2)
N5A C4AA C8AA N8A -4.3(3)
C4A C4AA C8AA N8A 178.27(15)
N5A C4AA C8AA N1A 176.34(15)
C4A C4AA C8AA N1A -1.1(2)
N5A C6A C9A C10A 136.32(17)
C7A C6A C9A C10A -43.7(3)
N5A C6A C9A C14A -37.3(2)
C7A C6A C9A C14A 142.73(17)
C14A C9A C10A C11A -0.3(3)
C6A C9A C10A C11A -173.98(16)
C9A C10A C11A C12A 0.1(3)
C10A C11A C12A C13A 0.2(3)
C11A C12A C13A C14A -0.3(3)
C12A C13A C14A C9A 0.1(3)
C10A C9A C14A C13A 0.2(3)
C6A C9A C14A C13A 174.13(18)
C8AB N1B C2B N2B -177.61(15)
C8AB N1B C2B N3B 0.9(2)
N1B C2B N3B C4B 0.2(2)
N2B C2B N3B C4B 178.69(15)
C2B N3B C4B N4B 177.67(15)
C2B N3B C4B C4AB -2.7(2)
N3B C4B C4AB N5B -176.78(15)
N4B C4B C4AB N5B 2.9(2)
N3B C4B C4AB C8AB 4.0(2)
N4B C4B C4AB C8AB -176.39(16)
C8AB C4AB N5B C6B 0.4(2)
C4B C4AB N5B C6B -178.79(15)
C4AB N5B C6B C7B 0.2(2)
C4AB N5B C6B C9B -176.38(14)
N5B C6B C7B N8B -0.9(2)
C9B C6B C7B N8B 175.60(16)
N5B C6B C7B N7B -178.56(17)
C9B C6B C7B N7B -2.1(3)
N7B C7B N8B C8AB 178.58(16)
C6B C7B N8B C8AB 0.8(2)
C2B N1B C8AB N8B 178.99(14)
C2B N1B C8AB C4AB 0.7(2)
C7B N8B C8AB N1B -178.58(15)
C7B N8B C8AB C4AB -0.2(2)
N5B C4AB C8AB N1B 177.86(15)
C4B C4AB C8AB N1B -2.9(2)
N5B C4AB C8AB N8B -0.4(2)
C4B C4AB C8AB N8B 178.77(15)
N5B C6B C9B C10B 41.8(2)
C7B C6B C9B C10B -134.70(17)
N5B C6B C9B C14B -137.09(17)
C7B C6B C9B C14B 46.4(2)
C14B C9B C10B C11B -1.1(3)
C6B C9B C10B C11B 179.92(15)
C9B C10B C11B C12B 1.4(3)
C10B C11B C12B C13B -0.4(3)
C11B C12B C13B C14B -0.6(3)
C12B C13B C14B C9B 0.8(3)
C10B C9B C14B C13B 0.1(2)
C6B C9B C14B C13B 178.95(15)
O2C C1C C2C C3C 0.9(3)
O1C C1C C2C C3C 179.43(16)
O2C C1C C2C C6C -177.38(16)
O1C C1C C2C C6C 1.2(2)
C6C C2C C3C C4C 0.1(3)
C1C C2C C3C C4C -178.17(17)
C2C C3C C4C C5C 1.5(3)
C6C N1C C5C C4C 0.0(3)
C3C C4C C5C N1C -1.7(3)
C5C N1C C6C C2C 1.8(3)
C3C C2C C6C N1C -1.9(3)
C1C C2C C6C N1C 176.45(16)
